data_4305473
loop_
_publ_author_name
'Eva M. Barranco'
'Olga Crespo'
'M. Concepci\'on Gimeno'
'Peter G. Jones'
'Antonio Laguna'

_publ_section_title
;
Unprecedented Formation of Novel Phosphonodithioate Ligands from
Diferrocenyldithiadiphosphetane Disulfide
;
_journal_name_full 'Inorganic Chemistry'
_journal_page_first 6913
_journal_page_last 6918
_journal_paper_doi 10.1021/ic800470e
_journal_volume 47
_journal_year 2008
_chemical_formula_sum 'C42 H40 Cl4 Fe4 O2 P4 Pd2 S8'
_chemical_formula_weight 1535.10
_chemical_name_systematic
; 
 ? 
;
_space_group_IT_number 2
_symmetry_cell_setting triclinic
_symmetry_space_group_name_Hall '-P 1'
_symmetry_space_group_name_H-M 'P -1'
_atom_sites_solution_hydrogens geom
_atom_sites_solution_primary direct
_atom_sites_solution_secondary difmap
_audit_creation_method SHELXL-97
_cell_angle_alpha 90.524(10)
_cell_angle_beta 112.805(10)
_cell_angle_gamma 114.811(10)
_cell_formula_units_Z 2
_cell_length_a 13.134(2)
_cell_length_b 14.750(2)
_cell_length_c 16.594(3)
_cell_measurement_reflns_used 57
_cell_measurement_temperature 173(2)
_cell_measurement_theta_max 12.5
_cell_measurement_theta_min 2.5
_cell_volume 2632.6(8)
_computing_cell_refinement 'Siemens XSCANS'
_computing_data_collection 'Siemens XSCANS'
_computing_data_reduction 'Siemens XSCANS'
_computing_molecular_graphics 'Siemens XP'
_computing_publication_material SHELXL-97
_computing_structure_refinement 'SHELXL-97 (Sheldrick, 1997)'
_computing_structure_solution 'SHELXS-97 (Sheldrick, 1990)'
_diffrn_ambient_temperature 173(2)
_diffrn_measured_fraction_theta_full 0.978
_diffrn_measured_fraction_theta_max 0.978
_diffrn_measurement_device_type 'Siemens P4'
_diffrn_measurement_method \w-scans
_diffrn_radiation_monochromator graphite
_diffrn_radiation_source 'fine-focus sealed tube'
_diffrn_radiation_type MoK\a
_diffrn_radiation_wavelength 0.71073
_diffrn_reflns_av_R_equivalents 0.0181
_diffrn_reflns_av_sigmaI/netI 0.1312
_diffrn_reflns_limit_h_max 0
_diffrn_reflns_limit_h_min -14
_diffrn_reflns_limit_k_max 16
_diffrn_reflns_limit_k_min -15
_diffrn_reflns_limit_l_max 18
_diffrn_reflns_limit_l_min -17
_diffrn_reflns_number 9130
_diffrn_reflns_theta_full 25.00
_diffrn_reflns_theta_max 25.00
_diffrn_reflns_theta_min 3.04
_diffrn_standards_interval_count 247
_diffrn_standards_number 3
_exptl_absorpt_coefficient_mu 2.420
_exptl_absorpt_correction_T_max 0.998
_exptl_absorpt_correction_T_min 0.828
_exptl_absorpt_correction_type psi-scan
_exptl_crystal_colour red
_exptl_crystal_density_diffrn 1.937
_exptl_crystal_density_method 'not measured'
_exptl_crystal_description tablet
_exptl_crystal_F_000 1520
_exptl_crystal_size_max 0.20
_exptl_crystal_size_mid 0.10
_exptl_crystal_size_min 0.05
_refine_diff_density_max 0.632
_refine_diff_density_min -0.517
_refine_diff_density_rms 0.115
_refine_ls_extinction_method none
_refine_ls_goodness_of_fit_ref 0.757
_refine_ls_hydrogen_treatment rigid
_refine_ls_matrix_type full
_refine_ls_number_parameters 595
_refine_ls_number_reflns 9077
_refine_ls_number_restraints 344
_refine_ls_restrained_S_all 0.747
_refine_ls_R_factor_all 0.0958
_refine_ls_R_factor_gt 0.0395
_refine_ls_shift/su_max 0.001
_refine_ls_shift/su_mean 0.000
_refine_ls_structure_factor_coef Fsqd
_refine_ls_weighting_details 'calc w=1/[\s^2^(Fo^2^)+(0.0101P)^2^] where P=(Fo^2^+2Fc^2^)/3'
_refine_ls_weighting_scheme calc
_refine_ls_wR_factor_gt 0.0513
_refine_ls_wR_factor_ref 0.0596
_reflns_number_gt 5024
_reflns_number_total 9077
_reflns_threshold_expression >2sigma(I)
_cod_data_source_file ic800470e-file002.cif
_cod_data_source_block ebahope1
_cod_depositor_comments
;
The following automatic conversions were performed:
'_symmetry_cell_setting' value 'Triclinic' changed to 'triclinic'
according to '/home/saulius/struct/CIF-dictionaries/cif_core.dic'
dictionary named 'cif_core.dic' version 2.4.1 from 2010-06-29.

Automatic conversion script
Id: cif_fix_enum 1527 2010-12-29 10:47:43Z saulius 

The following automatic conversions were performed:

'_exptl_absorpt_correction_type' tag value 'Psi-scans' was replaced
with 'psi-scan' value.

Automatic conversion script
Id: cif_fix_values 1646 2011-03-28 12:23:43Z adriana 
;
_cod_original_cell_volume 2632.7(8)
_cod_database_code 4305473

loop_
_symmetry_equiv_pos_as_xyz
'x, y, z'
'-x, -y, -z'

loop_
_atom_site_label
_atom_site_type_symbol
_atom_site_fract_x
_atom_site_fract_y
_atom_site_fract_z
_atom_site_U_iso_or_equiv
_atom_site_adp_type
_atom_site_occupancy
_atom_site_symmetry_multiplicity
_atom_site_calc_flag
_atom_site_refinement_flags
_atom_site_disorder_assembly
_atom_site_disorder_group
Pd1 Pd 0.38557(5) 0.12011(4) 0.30785(3) 0.01903(13) Uani 1 1 d . . .
Pd2 Pd 0.53708(5) 0.37549(4) 0.35662(3) 0.01853(13) Uani 1 1 d . . .
Fe1 Fe 0.24239(8) 0.05357(7) -0.08270(6) 0.0191(2) Uani 1 1 d . . .
Fe3 Fe 0.80316(8) 0.23154(7) 0.68731(6) 0.0206(2) Uani 1 1 d . . .
Fe2 Fe 0.73201(8) 0.43170(7) 0.07754(6) 0.0193(2) Uani 1 1 d . . .
Fe4 Fe 0.08241(8) 0.27335(7) 0.44293(6) 0.0255(2) Uani 1 1 d . . .
S1 S 0.25701(15) 0.10395(13) 0.15765(11) 0.0230(4) Uani 1 1 d . . .
S2 S 0.51398(15) 0.10095(13) 0.24909(11) 0.0218(4) Uani 1 1 d . . .
O1 O 0.4794(3) 0.2426(3) 0.1245(2) 0.0176(10) Uani 1 1 d U . .
S3 S 0.42486(15) 0.38559(13) 0.21027(11) 0.0226(4) Uani 1 1 d . . .
S4 S 0.68185(15) 0.38211(13) 0.30328(11) 0.0231(4) Uani 1 1 d . . .
S5 S 0.67468(15) 0.38045(13) 0.50087(11) 0.0240(4) Uani 1 1 d . . .
S6 S 0.51822(16) 0.11685(13) 0.44971(11) 0.0255(4) Uani 1 1 d . . .
O2 O 0.4456(3) 0.2524(3) 0.5212(2) 0.0163(10) Uani 1 1 d U . .
S7 S 0.38921(16) 0.38605(13) 0.39797(12) 0.0246(4) Uani 1 1 d . . .
S8 S 0.23536(15) 0.12283(13) 0.34973(11) 0.0258(4) Uani 1 1 d . . .
P1 P 0.40714(15) 0.12814(12) 0.13836(11) 0.0177(4) Uani 1 1 d U . .
P2 P 0.54569(15) 0.35761(12) 0.18292(11) 0.0174(4) Uani 1 1 d U . .
P3 P 0.56975(15) 0.24899(12) 0.52478(11) 0.0175(4) Uani 1 1 d U . .
P4 P 0.32928(15) 0.25487(13) 0.43874(11) 0.0186(4) Uani 1 1 d U . .
C11 C 0.3721(6) 0.0578(5) 0.0360(4) 0.0214(15) Uani 1 1 d U . .
C12 C 0.2762(6) -0.0441(5) -0.0029(4) 0.0274(16) Uani 1 1 d U . .
H12 H 0.2236 -0.0863 0.0222 0.033 Uiso 1 1 calc R . .
C13 C 0.2741(6) -0.0704(5) -0.0857(4) 0.0315(17) Uani 1 1 d U . .
H13 H 0.2186 -0.1341 -0.1264 0.038 Uiso 1 1 calc R . .
C14 C 0.3661(6) 0.0117(5) -0.0984(4) 0.0289(16) Uani 1 1 d U . .
H14 H 0.3854 0.0130 -0.1481 0.035 Uiso 1 1 calc R . .
C15 C 0.4257(5) 0.0926(5) -0.0239(4) 0.0200(14) Uani 1 1 d U . .
H15 H 0.4904 0.1587 -0.0156 0.024 Uiso 1 1 calc R . .
C16 C 0.1834(6) 0.1580(5) -0.0683(5) 0.0305(17) Uani 1 1 d U . .
H16 H 0.2197 0.2080 -0.0157 0.037 Uiso 1 1 calc R . .
C17 C 0.0879(6) 0.0594(6) -0.0878(5) 0.0355(18) Uani 1 1 d U . .
H17 H 0.0467 0.0310 -0.0514 0.043 Uiso 1 1 calc R . .
C18 C 0.0630(6) 0.0094(5) -0.1699(5) 0.0358(18) Uani 1 1 d U . .
H18 H 0.0025 -0.0589 -0.1991 0.043 Uiso 1 1 calc R . .
C19 C 0.1439(6) 0.0787(5) -0.2021(4) 0.0338(17) Uani 1 1 d U . .
H19 H 0.1483 0.0654 -0.2565 0.041 Uiso 1 1 calc R . .
C20 C 0.2165(6) 0.1705(5) -0.1390(5) 0.0338(17) Uani 1 1 d U . .
H20 H 0.2780 0.2312 -0.1436 0.041 Uiso 1 1 calc R . .
C21 C 0.5944(5) 0.4262(5) 0.1070(4) 0.0182(14) Uani 1 1 d U . .
C22 C 0.6896(5) 0.5280(4) 0.1310(4) 0.0219(15) Uani 1 1 d U . .
H22 H 0.7369 0.5699 0.1893 0.026 Uiso 1 1 calc R . .
C23 C 0.7017(6) 0.5562(5) 0.0525(4) 0.0260(16) Uani 1 1 d U . .
H23 H 0.7591 0.6203 0.0489 0.031 Uiso 1 1 calc R . .
C24 C 0.6145(6) 0.4731(5) -0.0188(5) 0.0296(16) Uani 1 1 d U . .
H24 H 0.6026 0.4718 -0.0791 0.036 Uiso 1 1 calc R . .
C25 C 0.5470(5) 0.3915(5) 0.0132(4) 0.0186(14) Uani 1 1 d U . .
H25 H 0.4825 0.3261 -0.0211 0.022 Uiso 1 1 calc R . .
C26 C 0.8056(8) 0.3404(7) 0.1420(6) 0.052(2) Uani 1 1 d U . .
H26 H 0.7798 0.2991 0.1808 0.063 Uiso 1 1 calc R . .
C27 C 0.8968(8) 0.4431(8) 0.1664(6) 0.077(3) Uani 1 1 d U . .
H27 H 0.9445 0.4842 0.2250 0.092 Uiso 1 1 calc R . .
C28 C 0.9036(8) 0.4722(7) 0.0915(8) 0.079(3) Uani 1 1 d U . .
H28 H 0.9570 0.5387 0.0890 0.095 Uiso 1 1 calc R . .
C29 C 0.8241(8) 0.3938(7) 0.0197(6) 0.055(2) Uani 1 1 d U . .
H29 H 0.8143 0.3956 -0.0400 0.066 Uiso 1 1 calc R . .
C30 C 0.7600(6) 0.3109(5) 0.0492(5) 0.0392(19) Uani 1 1 d U . .
H30 H 0.6968 0.2459 0.0133 0.047 Uiso 1 1 calc R . .
C31 C 0.6440(5) 0.2438(4) 0.6379(4) 0.0170(14) Uani 1 1 d U . .
C32 C 0.7400(5) 0.3293(5) 0.7106(4) 0.0191(14) Uani 1 1 d U . .
H32 H 0.7719 0.3992 0.7069 0.023 Uiso 1 1 calc R . .
C33 C 0.7780(6) 0.2900(5) 0.7883(4) 0.0237(15) Uani 1 1 d U . .
H33 H 0.8392 0.3290 0.8462 0.028 Uiso 1 1 calc R . .
C34 C 0.7089(6) 0.1830(5) 0.7647(4) 0.0272(16) Uani 1 1 d U . .
H34 H 0.7174 0.1379 0.8045 0.033 Uiso 1 1 calc R . .
C35 C 0.6250(5) 0.1524(5) 0.6730(4) 0.0196(14) Uani 1 1 d U . .
H35 H 0.5673 0.0845 0.6408 0.024 Uiso 1 1 calc R . .
C36 C 0.8560(6) 0.2311(6) 0.5874(5) 0.0368(18) Uani 1 1 d U . .
H36 H 0.8147 0.2394 0.5288 0.044 Uiso 1 1 calc R . .
C37 C 0.9523(6) 0.3100(5) 0.6600(5) 0.0350(18) Uani 1 1 d U . .
H37 H 0.9884 0.3807 0.6592 0.042 Uiso 1 1 calc R . .
C38 C 0.9861(6) 0.2658(6) 0.7344(5) 0.043(2) Uani 1 1 d U . .
H38 H 1.0485 0.3015 0.7929 0.051 Uiso 1 1 calc R . .
C39 C 0.9111(7) 0.1597(6) 0.7070(5) 0.041(2) Uani 1 1 d U . .
H39 H 0.9141 0.1110 0.7437 0.049 Uiso 1 1 calc R . .
C40 C 0.8308(6) 0.1379(5) 0.6153(5) 0.0340(17) Uani 1 1 d U . .
H40 H 0.7707 0.0722 0.5793 0.041 Uiso 1 1 calc R . .
C41 C 0.2404(5) 0.2566(4) 0.4954(4) 0.0176(14) Uani 1 1 d U . .
C42 C 0.2571(6) 0.3469(5) 0.5442(4) 0.0293(16) Uani 1 1 d U . .
H42 H 0.3158 0.4151 0.5507 0.035 Uiso 1 1 calc R . .
C43 C 0.1690(6) 0.3145(6) 0.5811(4) 0.0355(18) Uani 1 1 d U . .
H43 H 0.1608 0.3575 0.6186 0.043 Uiso 1 1 calc R . .
C44 C 0.0961(6) 0.2081(6) 0.5524(4) 0.0333(17) Uani 1 1 d U . .
H44 H 0.0290 0.1676 0.5662 0.040 Uiso 1 1 calc R . .
C45 C 0.1387(6) 0.1711(5) 0.5001(4) 0.0278(16) Uani 1 1 d U . .
H45 H 0.1059 0.1019 0.4729 0.033 Uiso 1 1 calc R . .
C46 C 0.0357(7) 0.2715(6) 0.3114(5) 0.043(2) Uani 1 1 d U . .
H46 H 0.0761 0.2588 0.2792 0.052 Uiso 1 1 calc R . .
C47 C 0.0685(7) 0.3678(6) 0.3574(5) 0.057(2) Uani 1 1 d U . .
H47 H 0.1350 0.4312 0.3623 0.068 Uiso 1 1 calc R . .
C48 C -0.0153(9) 0.3524(7) 0.3944(6) 0.069(3) Uani 1 1 d U . .
H48 H -0.0162 0.4038 0.4286 0.083 Uiso 1 1 calc R . .
C49 C -0.0979(7) 0.2480(8) 0.3724(5) 0.059(2) Uani 1 1 d U . .
H49 H -0.1640 0.2164 0.3893 0.070 Uiso 1 1 calc R . .
C50 C -0.0663(7) 0.1983(6) 0.3213(5) 0.047(2) Uani 1 1 d U . .
H50 H -0.1070 0.1271 0.2975 0.057 Uiso 1 1 calc R . .
C98 C 0.6086(7) 0.7935(6) 0.3021(5) 0.053(2) Uani 1 1 d . . .
H98A H 0.6753 0.7735 0.3136 0.064 Uiso 1 1 calc R . .
H98B H 0.5638 0.7596 0.3380 0.064 Uiso 1 1 calc R . .
C99 C 0.0750(7) 0.3034(7) 0.1110(5) 0.066(3) Uani 1 1 d . . .
H99A H 0.0061 0.2846 0.1287 0.079 Uiso 1 1 calc R . .
H99B H 0.1243 0.2684 0.1421 0.079 Uiso 1 1 calc R . .
Cl1 Cl 0.6763(2) 0.92703(18) 0.33706(15) 0.0605(6) Uani 1 1 d . . .
Cl2 Cl 0.50491(19) 0.75066(19) 0.18858(13) 0.0624(7) Uani 1 1 d . . .
Cl3 Cl 0.16895(19) 0.43445(18) 0.14435(14) 0.0587(6) Uani 1 1 d . . .
Cl4 Cl 0.0121(2) 0.26083(18) -0.00628(16) 0.0640(7) Uani 1 1 d . . .

loop_
_atom_site_aniso_label
_atom_site_aniso_U_11
_atom_site_aniso_U_22
_atom_site_aniso_U_33
_atom_site_aniso_U_23
_atom_site_aniso_U_13
_atom_site_aniso_U_12
Pd1 0.0200(3) 0.0183(3) 0.0163(3) 0.0022(2) 0.0059(2) 0.0084(2)
Pd2 0.0203(3) 0.0191(3) 0.0172(3) 0.0054(2) 0.0080(2) 0.0099(3)
Fe1 0.0179(5) 0.0207(5) 0.0156(5) 0.0025(4) 0.0032(4) 0.0098(4)
Fe3 0.0175(5) 0.0249(5) 0.0189(5) 0.0037(4) 0.0059(4) 0.0110(4)
Fe2 0.0175(5) 0.0208(5) 0.0241(6) 0.0075(4) 0.0092(5) 0.0123(4)
Fe4 0.0243(6) 0.0360(6) 0.0205(6) 0.0054(5) 0.0090(5) 0.0180(5)
S1 0.0191(9) 0.0303(10) 0.0166(10) 0.0064(8) 0.0080(8) 0.0086(8)
S2 0.0226(10) 0.0266(10) 0.0175(10) 0.0084(8) 0.0076(8) 0.0133(8)
O1 0.019(2) 0.015(2) 0.010(2) 0.0019(19) 0.0049(19) 0.0020(19)
S3 0.0227(10) 0.0307(10) 0.0208(10) 0.0078(8) 0.0112(8) 0.0162(8)
S4 0.0186(9) 0.0306(11) 0.0197(10) 0.0043(8) 0.0070(8) 0.0122(8)
S5 0.0193(9) 0.0248(10) 0.0215(10) 0.0075(8) 0.0063(8) 0.0067(8)
S6 0.0338(10) 0.0283(10) 0.0139(9) 0.0003(8) 0.0029(8) 0.0208(9)
O2 0.020(2) 0.019(2) 0.013(2) 0.0062(19) 0.009(2) 0.010(2)
S7 0.0287(10) 0.0282(10) 0.0294(11) 0.0120(8) 0.0178(9) 0.0191(9)
S8 0.0185(10) 0.0273(10) 0.0226(10) -0.0061(8) 0.0046(8) 0.0069(8)
P1 0.0180(9) 0.0191(10) 0.0148(9) 0.0043(8) 0.0068(8) 0.0077(8)
P2 0.0150(9) 0.0188(9) 0.0161(10) 0.0025(8) 0.0049(8) 0.0073(8)
P3 0.0185(9) 0.0206(10) 0.0128(9) 0.0024(8) 0.0047(8) 0.0103(8)
P4 0.0180(9) 0.0245(10) 0.0158(9) 0.0055(8) 0.0070(8) 0.0122(8)
C11 0.022(4) 0.019(3) 0.022(4) 0.003(3) 0.006(3) 0.012(3)
C12 0.036(4) 0.020(4) 0.024(4) 0.010(3) 0.012(3) 0.012(3)
C13 0.042(4) 0.021(4) 0.022(4) -0.002(3) 0.000(3) 0.018(3)
C14 0.039(4) 0.046(4) 0.017(4) 0.012(3) 0.013(3) 0.032(4)
C15 0.020(4) 0.026(4) 0.023(4) 0.008(3) 0.011(3) 0.016(3)
C16 0.026(4) 0.035(4) 0.033(4) 0.001(3) 0.003(3) 0.026(3)
C17 0.027(4) 0.051(5) 0.040(4) 0.020(4) 0.019(4) 0.024(4)
C18 0.017(4) 0.035(4) 0.034(4) 0.001(3) -0.008(3) 0.011(3)
C19 0.035(4) 0.055(5) 0.020(4) 0.013(3) 0.006(3) 0.033(4)
C20 0.021(4) 0.037(4) 0.045(5) 0.014(4) 0.008(3) 0.019(3)
C21 0.014(3) 0.025(4) 0.024(4) 0.008(3) 0.011(3) 0.013(3)
C22 0.023(4) 0.016(3) 0.039(4) 0.011(3) 0.020(3) 0.014(3)
C23 0.027(4) 0.019(3) 0.041(4) 0.013(3) 0.021(3) 0.013(3)
C24 0.038(4) 0.033(4) 0.035(4) 0.020(3) 0.024(3) 0.024(3)
C25 0.012(3) 0.031(4) 0.013(3) 0.008(3) 0.003(3) 0.012(3)
C26 0.082(6) 0.080(6) 0.063(5) 0.049(5) 0.052(5) 0.078(5)
C27 0.065(6) 0.090(7) 0.058(5) -0.037(5) -0.028(5) 0.071(5)
C28 0.039(6) 0.043(5) 0.166(10) 0.024(6) 0.044(7) 0.028(4)
C29 0.074(6) 0.086(6) 0.068(6) 0.038(5) 0.058(5) 0.066(5)
C30 0.025(4) 0.034(4) 0.064(5) -0.001(4) 0.014(4) 0.023(3)
C31 0.016(3) 0.019(3) 0.012(3) 0.000(3) 0.001(3) 0.009(3)
C32 0.021(4) 0.024(3) 0.011(3) 0.002(3) 0.010(3) 0.007(3)
C33 0.025(4) 0.025(4) 0.014(3) 0.001(3) 0.004(3) 0.009(3)
C34 0.032(4) 0.033(4) 0.020(4) 0.013(3) 0.012(3) 0.018(3)
C35 0.014(3) 0.027(3) 0.018(3) 0.005(3) 0.010(3) 0.006(3)
C36 0.037(4) 0.056(5) 0.038(4) 0.019(4) 0.021(3) 0.035(4)
C37 0.026(4) 0.032(4) 0.061(5) 0.007(3) 0.029(4) 0.016(3)
C38 0.024(4) 0.049(5) 0.047(5) -0.002(4) 0.006(4) 0.017(4)
C39 0.043(5) 0.046(4) 0.046(5) 0.019(4) 0.017(4) 0.032(4)
C40 0.031(4) 0.036(4) 0.045(4) 0.003(3) 0.017(3) 0.023(3)
C41 0.014(3) 0.019(3) 0.021(4) 0.008(3) 0.007(3) 0.009(3)
C42 0.033(4) 0.037(4) 0.020(4) 0.009(3) 0.007(3) 0.022(3)
C43 0.034(4) 0.063(5) 0.022(4) 0.002(4) 0.011(3) 0.034(4)
C44 0.029(4) 0.055(4) 0.028(4) 0.019(4) 0.018(3) 0.024(4)
C45 0.022(4) 0.038(4) 0.026(4) 0.010(3) 0.010(3) 0.016(3)
C46 0.038(5) 0.070(6) 0.026(5) 0.018(4) 0.008(4) 0.034(4)
C47 0.047(5) 0.042(4) 0.044(5) 0.019(4) -0.015(4) 0.019(4)
C48 0.080(7) 0.086(6) 0.050(6) -0.009(5) -0.009(5) 0.080(6)
C49 0.026(5) 0.122(7) 0.030(5) 0.015(5) 0.008(4) 0.040(5)
C50 0.040(5) 0.050(5) 0.028(5) -0.002(4) -0.004(4) 0.017(4)
C98 0.068(6) 0.085(7) 0.036(5) 0.032(5) 0.026(5) 0.056(6)
C99 0.048(6) 0.102(8) 0.064(6) 0.058(6) 0.034(5) 0.037(6)
Cl1 0.0642(15) 0.0779(17) 0.0551(15) 0.0207(13) 0.0316(13) 0.0407(14)
Cl2 0.0550(15) 0.0989(19) 0.0362(13) 0.0186(13) 0.0217(11) 0.0357(14)
Cl3 0.0545(14) 0.0794(17) 0.0621(16) 0.0169(13) 0.0242(12) 0.0486(13)
Cl4 0.0565(15) 0.0764(17) 0.0716(17) 0.0181(14) 0.0409(13) 0.0293(13)

loop_
_atom_type_symbol
_atom_type_description
_atom_type_scat_dispersion_real
_atom_type_scat_dispersion_imag
_atom_type_scat_source
C C 0.0033 0.0016 'International Tables Vol C Tables 4.2.6.8 and 6.1.1.4'
H H 0.0000 0.0000 'International Tables Vol C Tables 4.2.6.8 and 6.1.1.4'
P P 0.1023 0.0942 'International Tables Vol C Tables 4.2.6.8 and 6.1.1.4'
S S 0.1246 0.1234 'International Tables Vol C Tables 4.2.6.8 and 6.1.1.4'
Cl Cl 0.1484 0.1585 'International Tables Vol C Tables 4.2.6.8 and 6.1.1.4'
Fe Fe 0.3463 0.8444 'International Tables Vol C Tables 4.2.6.8 and 6.1.1.4'
Pd Pd -0.9988 1.0072 'International Tables Vol C Tables 4.2.6.8 and 6.1.1.4'
O O 0.0106 0.0060 'International Tables Vol C Tables 4.2.6.8 and 6.1.1.4'

loop_
_geom_angle_atom_site_label_1
_geom_angle_atom_site_label_2
_geom_angle_atom_site_label_3
_geom_angle
_geom_angle_site_symmetry_1
_geom_angle_site_symmetry_3
_geom_angle_publ_flag
S6 Pd1 S8 95.67(7) . . ?
S6 Pd1 S1 171.45(7) . . ?
S8 Pd1 S1 90.29(6) . . ?
S6 Pd1 S2 89.77(6) . . ?
S8 Pd1 S2 172.38(6) . . ?
S1 Pd1 S2 83.76(6) . . ?
S6 Pd1 P1 131.85(6) . . ?
S8 Pd1 P1 132.42(6) . . ?
S1 Pd1 P1 42.86(5) . . ?
S2 Pd1 P1 42.69(5) . . ?
S3 Pd2 S5 171.96(7) . . ?
S3 Pd2 S7 89.96(6) . . ?
S5 Pd2 S7 96.18(7) . . ?
S3 Pd2 S4 83.87(6) . . ?
S5 Pd2 S4 89.52(6) . . ?
S7 Pd2 S4 171.97(6) . . ?
S3 Pd2 P2 42.61(5) . . ?
S5 Pd2 P2 131.62(6) . . ?
S7 Pd2 P2 132.18(6) . . ?
S4 Pd2 P2 42.55(5) . . ?
C15 Fe1 C11 40.9(2) . . ?
C15 Fe1 C18 165.8(3) . . ?
C11 Fe1 C18 151.5(3) . . ?
C15 Fe1 C12 68.9(3) . . ?
C11 Fe1 C12 41.0(2) . . ?
C18 Fe1 C12 117.1(3) . . ?
C15 Fe1 C17 153.1(3) . . ?
C11 Fe1 C17 119.4(3) . . ?
C18 Fe1 C17 40.1(2) . . ?
C12 Fe1 C17 108.6(3) . . ?
C15 Fe1 C19 128.2(3) . . ?
C11 Fe1 C19 167.0(3) . . ?
C18 Fe1 C19 40.6(2) . . ?
C12 Fe1 C19 150.3(3) . . ?
C17 Fe1 C19 67.5(3) . . ?
C15 Fe1 C16 119.9(3) . . ?
C11 Fe1 C16 110.2(3) . . ?
C18 Fe1 C16 67.4(3) . . ?
C12 Fe1 C16 129.8(3) . . ?
C17 Fe1 C16 39.9(2) . . ?
C19 Fe1 C16 67.3(3) . . ?
C15 Fe1 C13 67.9(3) . . ?
C11 Fe1 C13 68.1(2) . . ?
C18 Fe1 C13 107.5(3) . . ?
C12 Fe1 C13 40.5(2) . . ?
C17 Fe1 C13 128.6(3) . . ?
C19 Fe1 C13 117.3(3) . . ?
C16 Fe1 C13 167.0(3) . . ?
C15 Fe1 C20 109.8(3) . . ?
C11 Fe1 C20 130.2(3) . . ?
C18 Fe1 C20 67.3(3) . . ?
C12 Fe1 C20 167.9(3) . . ?
C17 Fe1 C20 66.7(3) . . ?
C19 Fe1 C20 39.9(2) . . ?
C16 Fe1 C20 39.6(2) . . ?
C13 Fe1 C20 151.1(3) . . ?
C15 Fe1 C14 40.6(2) . . ?
C11 Fe1 C14 68.1(2) . . ?
C18 Fe1 C14 127.5(3) . . ?
C12 Fe1 C14 67.9(3) . . ?
C17 Fe1 C14 165.3(3) . . ?
C19 Fe1 C14 107.9(3) . . ?
C16 Fe1 C14 152.8(3) . . ?
C13 Fe1 C14 39.7(2) . . ?
C20 Fe1 C14 119.4(3) . . ?
C31 Fe3 C36 108.1(3) . . ?
C31 Fe3 C39 156.1(3) . . ?
C36 Fe3 C39 67.7(3) . . ?
C31 Fe3 C32 41.8(2) . . ?
C36 Fe3 C32 123.1(3) . . ?
C39 Fe3 C32 160.4(3) . . ?
C31 Fe3 C38 162.1(3) . . ?
C36 Fe3 C38 67.8(3) . . ?
C39 Fe3 C38 40.3(3) . . ?
C32 Fe3 C38 124.6(3) . . ?
C31 Fe3 C35 41.5(2) . . ?
C36 Fe3 C35 124.5(3) . . ?
C39 Fe3 C35 120.0(3) . . ?
C32 Fe3 C35 69.5(2) . . ?
C38 Fe3 C35 155.4(3) . . ?
C31 Fe3 C37 125.3(3) . . ?
C36 Fe3 C37 40.2(3) . . ?
C39 Fe3 C37 67.7(3) . . ?
C32 Fe3 C37 108.9(3) . . ?
C38 Fe3 C37 40.3(3) . . ?
C35 Fe3 C37 161.9(3) . . ?
C31 Fe3 C40 121.1(3) . . ?
C36 Fe3 C40 40.2(2) . . ?
C39 Fe3 C40 40.4(3) . . ?
C32 Fe3 C40 158.0(3) . . ?
C38 Fe3 C40 67.9(3) . . ?
C35 Fe3 C40 106.6(3) . . ?
C37 Fe3 C40 67.7(3) . . ?
C31 Fe3 C34 68.6(2) . . ?
C36 Fe3 C34 160.8(3) . . ?
C39 Fe3 C34 107.2(3) . . ?
C32 Fe3 C34 67.9(2) . . ?
C38 Fe3 C34 121.2(3) . . ?
C35 Fe3 C34 40.5(2) . . ?
C37 Fe3 C34 156.9(3) . . ?
C40 Fe3 C34 124.0(3) . . ?
C31 Fe3 C33 68.8(2) . . ?
C36 Fe3 C33 158.3(3) . . ?
C39 Fe3 C33 124.0(3) . . ?
C32 Fe3 C33 40.3(2) . . ?
C38 Fe3 C33 108.2(3) . . ?
C35 Fe3 C33 68.3(2) . . ?
C37 Fe3 C33 122.9(3) . . ?
C40 Fe3 C33 160.1(3) . . ?
C34 Fe3 C33 39.9(2) . . ?
C28 Fe2 C21 159.0(4) . . ?
C28 Fe2 C27 39.1(3) . . ?
C21 Fe2 C27 125.6(4) . . ?
C28 Fe2 C22 121.9(3) . . ?
C21 Fe2 C22 40.9(2) . . ?
C27 Fe2 C22 109.2(3) . . ?
C28 Fe2 C29 39.4(3) . . ?
C21 Fe2 C29 161.1(3) . . ?
C27 Fe2 C29 66.4(4) . . ?
C22 Fe2 C29 155.6(3) . . ?
C28 Fe2 C25 157.6(4) . . ?
C21 Fe2 C25 41.2(2) . . ?
C27 Fe2 C25 161.9(4) . . ?
C22 Fe2 C25 68.9(2) . . ?
C29 Fe2 C25 123.0(3) . . ?
C28 Fe2 C30 66.4(3) . . ?
C21 Fe2 C30 126.8(3) . . ?
C27 Fe2 C30 67.3(3) . . ?
C22 Fe2 C30 163.4(3) . . ?
C29 Fe2 C30 39.5(3) . . ?
C25 Fe2 C30 109.1(3) . . ?
C28 Fe2 C23 106.2(3) . . ?
C21 Fe2 C23 68.4(2) . . ?
C27 Fe2 C23 122.8(3) . . ?
C22 Fe2 C23 40.7(2) . . ?
C29 Fe2 C23 119.7(3) . . ?
C25 Fe2 C23 68.2(2) . . ?
C30 Fe2 C23 155.3(3) . . ?
C28 Fe2 C24 121.5(4) . . ?
C21 Fe2 C24 68.2(2) . . ?
C27 Fe2 C24 156.9(4) . . ?
C22 Fe2 C24 67.9(3) . . ?
C29 Fe2 C24 106.3(3) . . ?
C25 Fe2 C24 40.4(2) . . ?
C30 Fe2 C24 122.0(3) . . ?
C23 Fe2 C24 39.9(2) . . ?
C28 Fe2 C26 66.5(4) . . ?
C21 Fe2 C26 111.7(3) . . ?
C27 Fe2 C26 40.4(3) . . ?
C22 Fe2 C26 126.7(3) . . ?
C29 Fe2 C26 66.7(3) . . ?
C25 Fe2 C26 125.4(3) . . ?
C30 Fe2 C26 40.1(3) . . ?
C23 Fe2 C26 160.9(3) . . ?
C24 Fe2 C26 159.1(3) . . ?
C47 Fe4 C46 41.1(3) . . ?
C47 Fe4 C48 40.5(3) . . ?
C46 Fe4 C48 67.9(3) . . ?
C47 Fe4 C45 154.5(3) . . ?
C46 Fe4 C45 119.7(3) . . ?
C48 Fe4 C45 163.5(4) . . ?
C47 Fe4 C42 106.7(3) . . ?
C46 Fe4 C42 126.3(3) . . ?
C48 Fe4 C42 119.4(3) . . ?
C45 Fe4 C42 69.4(3) . . ?
C47 Fe4 C41 119.3(3) . . ?
C46 Fe4 C41 107.6(3) . . ?
C48 Fe4 C41 154.2(3) . . ?
C45 Fe4 C41 41.2(2) . . ?
C42 Fe4 C41 41.4(2) . . ?
C47 Fe4 C44 163.4(3) . . ?
C46 Fe4 C44 154.4(3) . . ?
C48 Fe4 C44 126.8(3) . . ?
C45 Fe4 C44 40.4(2) . . ?
C42 Fe4 C44 68.4(3) . . ?
C41 Fe4 C44 68.3(2) . . ?
C47 Fe4 C50 68.2(3) . . ?
C46 Fe4 C50 40.1(3) . . ?
C48 Fe4 C50 67.4(3) . . ?
C45 Fe4 C50 108.2(3) . . ?
C42 Fe4 C50 163.9(3) . . ?
C41 Fe4 C50 126.5(3) . . ?
C44 Fe4 C50 120.7(3) . . ?
C47 Fe4 C49 67.9(3) . . ?
C46 Fe4 C49 67.2(3) . . ?
C48 Fe4 C49 40.1(3) . . ?
C45 Fe4 C49 126.5(3) . . ?
C42 Fe4 C49 154.2(3) . . ?
C41 Fe4 C49 163.7(3) . . ?
C44 Fe4 C49 109.1(3) . . ?
C50 Fe4 C49 39.7(3) . . ?
C47 Fe4 C43 126.3(3) . . ?
C46 Fe4 C43 164.2(3) . . ?
C48 Fe4 C43 108.7(3) . . ?
C45 Fe4 C43 68.0(3) . . ?
C42 Fe4 C43 40.6(2) . . ?
C41 Fe4 C43 68.2(2) . . ?
C44 Fe4 C43 40.0(2) . . ?
C50 Fe4 C43 154.6(3) . . ?
C49 Fe4 C43 120.9(3) . . ?
P1 S1 Pd1 84.34(8) . . ?
P1 S2 Pd1 84.28(8) . . ?
P1 O1 P2 135.5(3) . . ?
P2 S3 Pd2 84.78(8) . . ?
P2 S4 Pd2 84.53(8) . . ?
P3 S5 Pd2 100.68(8) . . ?
P3 S6 Pd1 103.68(8) . . ?
P4 O2 P3 130.8(2) . . ?
P4 S7 Pd2 100.98(8) . . ?
P4 S8 Pd1 102.86(8) . . ?
O1 P1 C11 99.0(3) . . ?
O1 P1 S2 111.35(16) . . ?
C11 P1 S2 116.1(2) . . ?
O1 P1 S1 113.71(17) . . ?
C11 P1 S1 113.9(2) . . ?
S2 P1 S1 103.28(10) . . ?
O1 P1 Pd1 114.46(15) . . ?
C11 P1 Pd1 146.5(2) . . ?
S2 P1 Pd1 53.03(6) . . ?
S1 P1 Pd1 52.80(6) . . ?
O1 P2 C21 98.5(3) . . ?
O1 P2 S4 113.92(16) . . ?
C21 P2 S4 115.1(2) . . ?
O1 P2 S3 111.07(17) . . ?
C21 P2 S3 115.0(2) . . ?
S4 P2 S3 103.70(10) . . ?
O1 P2 Pd2 116.65(15) . . ?
C21 P2 Pd2 144.9(2) . . ?
S4 P2 Pd2 52.92(6) . . ?
S3 P2 Pd2 52.61(6) . . ?
O2 P3 C31 101.4(2) . . ?
O2 P3 S6 108.67(16) . . ?
C31 P3 S6 107.7(2) . . ?
O2 P3 S5 108.66(16) . . ?
C31 P3 S5 109.5(2) . . ?
S6 P3 S5 119.34(11) . . ?
O2 P4 C41 99.4(2) . . ?
O2 P4 S7 109.17(17) . . ?
C41 P4 S7 109.5(2) . . ?
O2 P4 S8 108.91(16) . . ?
C41 P4 S8 108.8(2) . . ?
S7 P4 S8 119.27(11) . . ?
C15 C11 C12 108.0(6) . . ?
C15 C11 P1 127.4(5) . . ?
C12 C11 P1 124.4(5) . . ?
C15 C11 Fe1 69.5(3) . . ?
C12 C11 Fe1 69.9(4) . . ?
P1 C11 Fe1 123.0(3) . . ?
C13 C12 C11 106.9(6) . . ?
C13 C12 Fe1 70.0(4) . . ?
C11 C12 Fe1 69.0(3) . . ?
C14 C13 C12 109.4(6) . . ?
C14 C13 Fe1 71.0(4) . . ?
C12 C13 Fe1 69.5(4) . . ?
C13 C14 C15 107.7(6) . . ?
C13 C14 Fe1 69.3(4) . . ?
C15 C14 Fe1 68.1(3) . . ?
C11 C15 C14 108.0(6) . . ?
C11 C15 Fe1 69.6(3) . . ?
C14 C15 Fe1 71.3(4) . . ?
C20 C16 C17 108.2(6) . . ?
C20 C16 Fe1 70.9(4) . . ?
C17 C16 Fe1 69.8(4) . . ?
C18 C17 C16 108.4(7) . . ?
C18 C17 Fe1 69.8(4) . . ?
C16 C17 Fe1 70.2(4) . . ?
C17 C18 C19 107.7(6) . . ?
C17 C18 Fe1 70.2(4) . . ?
C19 C18 Fe1 70.1(4) . . ?
C20 C19 C18 107.3(7) . . ?
C20 C19 Fe1 70.8(4) . . ?
C18 C19 Fe1 69.3(4) . . ?
C16 C20 C19 108.4(7) . . ?
C16 C20 Fe1 69.5(4) . . ?
C19 C20 Fe1 69.3(4) . . ?
C22 C21 C25 108.2(6) . . ?
C22 C21 P2 124.3(5) . . ?
C25 C21 P2 127.5(5) . . ?
C22 C21 Fe2 70.1(3) . . ?
C25 C21 Fe2 70.2(3) . . ?
P2 C21 Fe2 125.6(3) . . ?
C21 C22 C23 107.7(6) . . ?
C21 C22 Fe2 69.0(3) . . ?
C23 C22 Fe2 70.2(4) . . ?
C24 C23 C22 108.1(6) . . ?
C24 C23 Fe2 70.1(4) . . ?
C22 C23 Fe2 69.1(3) . . ?
C23 C24 C25 109.2(6) . . ?
C23 C24 Fe2 70.0(4) . . ?
C25 C24 Fe2 69.4(3) . . ?
C24 C25 C21 106.8(6) . . ?
C24 C25 Fe2 70.2(4) . . ?
C21 C25 Fe2 68.6(3) . . ?
C30 C26 C27 106.7(8) . . ?
C30 C26 Fe2 69.9(4) . . ?
C27 C26 Fe2 68.8(4) . . ?
C28 C27 C26 107.2(8) . . ?
C28 C27 Fe2 69.0(5) . . ?
C26 C27 Fe2 70.8(5) . . ?
C27 C28 C29 111.0(9) . . ?
C27 C28 Fe2 71.9(6) . . ?
C29 C28 Fe2 72.3(5) . . ?
C28 C29 C30 107.5(8) . . ?
C28 C29 Fe2 68.3(5) . . ?
C30 C29 Fe2 70.7(4) . . ?
C29 C30 C26 107.5(7) . . ?
C29 C30 Fe2 69.8(4) . . ?
C26 C30 Fe2 70.0(4) . . ?
C35 C31 C32 107.5(5) . . ?
C35 C31 P3 125.7(4) . . ?
C32 C31 P3 126.7(5) . . ?
C35 C31 Fe3 70.2(3) . . ?
C32 C31 Fe3 69.9(3) . . ?
P3 C31 Fe3 122.3(3) . . ?
C33 C32 C31 107.8(5) . . ?
C33 C32 Fe3 71.3(4) . . ?
C31 C32 Fe3 68.3(3) . . ?
C34 C33 C32 107.9(5) . . ?
C34 C33 Fe3 69.1(4) . . ?
C32 C33 Fe3 68.5(3) . . ?
C33 C34 C35 110.0(6) . . ?
C33 C34 Fe3 71.0(4) . . ?
C35 C34 Fe3 69.4(3) . . ?
C34 C35 C31 106.8(5) . . ?
C34 C35 Fe3 70.1(4) . . ?
C31 C35 Fe3 68.4(3) . . ?
C40 C36 C37 108.7(7) . . ?
C40 C36 Fe3 70.5(4) . . ?
C37 C36 Fe3 70.3(4) . . ?
C36 C37 C38 107.7(7) . . ?
C36 C37 Fe3 69.4(4) . . ?
C38 C37 Fe3 69.6(4) . . ?
C39 C38 C37 107.9(7) . . ?
C39 C38 Fe3 69.8(4) . . ?
C37 C38 Fe3 70.1(4) . . ?
C38 C39 C40 108.2(7) . . ?
C38 C39 Fe3 69.9(4) . . ?
C40 C39 Fe3 70.2(4) . . ?
C36 C40 C39 107.4(7) . . ?
C36 C40 Fe3 69.3(4) . . ?
C39 C40 Fe3 69.4(4) . . ?
C45 C41 C42 107.7(5) . . ?
C45 C41 P4 127.1(5) . . ?
C42 C41 P4 125.2(5) . . ?
C45 C41 Fe4 69.3(3) . . ?
C42 C41 Fe4 69.3(3) . . ?
P4 C41 Fe4 125.9(3) . . ?
C43 C42 C41 107.1(6) . . ?
C43 C42 Fe4 71.0(4) . . ?
C41 C42 Fe4 69.3(3) . . ?
C44 C43 C42 108.3(6) . . ?
C44 C43 Fe4 69.0(4) . . ?
C42 C43 Fe4 68.4(4) . . ?
C43 C44 C45 109.2(6) . . ?
C43 C44 Fe4 71.0(4) . . ?
C45 C44 Fe4 69.4(4) . . ?
C44 C45 C41 107.6(6) . . ?
C44 C45 Fe4 70.2(4) . . ?
C41 C45 Fe4 69.6(3) . . ?
C50 C46 C47 108.2(8) . . ?
C50 C46 Fe4 71.0(4) . . ?
C47 C46 Fe4 69.0(4) . . ?
C48 C47 C46 107.2(8) . . ?
C48 C47 Fe4 70.6(5) . . ?
C46 C47 Fe4 69.9(4) . . ?
C47 C48 C49 108.3(8) . . ?
C47 C48 Fe4 68.9(4) . . ?
C49 C48 Fe4 70.8(4) . . ?
C50 C49 C48 108.3(8) . . ?
C50 C49 Fe4 70.0(4) . . ?
C48 C49 Fe4 69.1(4) . . ?
C49 C50 C46 108.0(8) . . ?
C49 C50 Fe4 70.3(4) . . ?
C46 C50 Fe4 68.9(4) . . ?
Cl2 C98 Cl1 112.7(4) . . ?
Cl3 C99 Cl4 112.3(4) . . ?

loop_
_geom_bond_atom_site_label_1
_geom_bond_atom_site_label_2
_geom_bond_distance
_geom_bond_site_symmetry_2
_geom_bond_publ_flag
Pd1 S6 2.3392(18) . ?
Pd1 S8 2.3465(18) . ?
Pd1 S1 2.3472(18) . ?
Pd1 S2 2.3547(18) . ?
Pd1 P1 2.9327(18) . ?
Pd2 S3 2.3471(18) . ?
Pd2 S5 2.3522(18) . ?
Pd2 S7 2.3564(18) . ?
Pd2 S4 2.3577(18) . ?
Pd2 P2 2.9419(18) . ?
Fe1 C15 2.021(6) . ?
Fe1 C11 2.023(6) . ?
Fe1 C18 2.031(6) . ?
Fe1 C12 2.036(6) . ?
Fe1 C17 2.036(6) . ?
Fe1 C19 2.041(6) . ?
Fe1 C16 2.041(6) . ?
Fe1 C13 2.043(6) . ?
Fe1 C20 2.059(6) . ?
Fe1 C14 2.064(6) . ?
Fe3 C31 2.017(6) . ?
Fe3 C36 2.032(7) . ?
Fe3 C39 2.037(7) . ?
Fe3 C32 2.039(6) . ?
Fe3 C38 2.038(7) . ?
Fe3 C35 2.041(6) . ?
Fe3 C37 2.044(6) . ?
Fe3 C40 2.047(6) . ?
Fe3 C34 2.050(6) . ?
Fe3 C33 2.075(6) . ?
Fe2 C28 1.989(8) . ?
Fe2 C21 2.019(6) . ?
Fe2 C27 2.025(8) . ?
Fe2 C22 2.034(6) . ?
Fe2 C29 2.039(7) . ?
Fe2 C25 2.040(6) . ?
Fe2 C30 2.050(6) . ?
Fe2 C23 2.049(6) . ?
Fe2 C24 2.051(6) . ?
Fe2 C26 2.051(7) . ?
Fe4 C47 2.009(7) . ?
Fe4 C46 2.022(7) . ?
Fe4 C48 2.031(7) . ?
Fe4 C45 2.035(6) . ?
Fe4 C42 2.038(6) . ?
Fe4 C41 2.039(6) . ?
Fe4 C44 2.046(6) . ?
Fe4 C50 2.050(7) . ?
Fe4 C49 2.053(7) . ?
Fe4 C43 2.072(7) . ?
S1 P1 2.005(2) . ?
S2 P1 1.998(2) . ?
O1 P1 1.623(4) . ?
O1 P2 1.629(4) . ?
S3 P2 2.000(2) . ?
S4 P2 1.998(2) . ?
S5 P3 2.003(2) . ?
S6 P3 2.001(2) . ?
O2 P4 1.623(4) . ?
O2 P3 1.631(4) . ?
S7 P4 1.995(2) . ?
S8 P4 2.004(2) . ?
P1 C11 1.770(6) . ?
P2 C21 1.767(6) . ?
P3 C31 1.768(6) . ?
P4 C41 1.768(6) . ?
C11 C15 1.413(8) . ?
C11 C12 1.423(8) . ?
C12 C13 1.411(8) . ?
C13 C14 1.396(8) . ?
C14 C15 1.417(8) . ?
C16 C20 1.389(9) . ?
C16 C17 1.393(9) . ?
C17 C18 1.393(9) . ?
C18 C19 1.414(9) . ?
C19 C20 1.399(9) . ?
C21 C22 1.416(8) . ?
C21 C25 1.428(8) . ?
C22 C23 1.419(8) . ?
C23 C24 1.399(8) . ?
C24 C25 1.414(8) . ?
C26 C30 1.405(10) . ?
C26 C27 1.408(11) . ?
C27 C28 1.342(12) . ?
C28 C29 1.358(11) . ?
C29 C30 1.383(9) . ?
C31 C35 1.437(8) . ?
C31 C32 1.447(7) . ?
C32 C33 1.416(8) . ?
C33 C34 1.407(8) . ?
C34 C35 1.416(8) . ?
C36 C40 1.401(9) . ?
C36 C37 1.402(9) . ?
C37 C38 1.407(9) . ?
C38 C39 1.405(9) . ?
C39 C40 1.411(9) . ?
C41 C45 1.432(8) . ?
C41 C42 1.440(8) . ?
C42 C43 1.426(8) . ?
C43 C44 1.407(9) . ?
C44 C45 1.410(8) . ?
C46 C50 1.395(10) . ?
C46 C47 1.414(10) . ?
C47 C48 1.398(11) . ?
C48 C49 1.401(11) . ?
C49 C50 1.394(10) . ?
C98 Cl2 1.752(7) . ?
C98 Cl1 1.766(8) . ?
C99 Cl3 1.736(8) . ?
C99 Cl4 1.777(8) . ?
